data_2229497
loop_
_publ_author_name
'Ceylan, \"Umit'
'Tanak, Hasan'
'T\"urkkan, Ercan'
'Dereli, \"Omer'
'B\"uy\"ukg\"ung\"or, Orhan'

_publ_section_title
;
 (2-Hydroxyethyl)triphenylphosphonium chloride
;
_journal_coeditor_code RZ2551
_journal_issue 3
_journal_name_full 'Acta Crystallographica Section E'
_journal_page_first o641
_journal_paper_doi 10.1107/S160053681100482X
_journal_volume 67
_journal_year 2011
_chemical_formula_iupac 'C20 H20 O P +, Cl -'
_chemical_formula_moiety 'C20 H20 O P +, Cl -'
_chemical_formula_sum 'C20 H20 Cl O P'
_chemical_formula_weight 342.78
_chemical_name_systematic
;
(2-Hydroxyethyl)triphenylphosphonium chloride
;
_space_group_IT_number 15
_symmetry_cell_setting monoclinic
_symmetry_space_group_name_Hall '-C 2yc'
_symmetry_space_group_name_H-M 'C 1 2/c 1'
_atom_sites_solution_hydrogens geom
_atom_sites_solution_primary direct
_atom_sites_solution_secondary difmap
_audit_creation_method SHELXL-97
_cell_angle_alpha 90.00
_cell_angle_beta 92.510(2)
_cell_angle_gamma 90.00
_cell_formula_units_Z 8
_cell_length_a 14.1988(4)
_cell_length_b 12.5743(3)
_cell_length_c 19.7098(6)
_cell_measurement_reflns_used 36925
_cell_measurement_temperature 296(2)
_cell_measurement_theta_max 27.28
_cell_measurement_theta_min 2.07
_cell_volume 3515.61(17)
_computing_cell_refinement 'X-AREA (Stoe & Cie, 2002)'
_computing_data_collection 'X-AREA (Stoe & Cie, 2002)'
_computing_data_reduction 'X-RED32 (Stoe & Cie, 2002)'
_computing_molecular_graphics 'ORTEP-3 for Windows (Farrugia, 1997)'
_computing_publication_material 'WinGX (Farrugia, 1999)'
_computing_structure_refinement 'SHELXL97 (Sheldrick, 2008)'
_computing_structure_solution 'SHELXS97 (Sheldrick, 2008)'
_diffrn_ambient_temperature 296(2)
_diffrn_detector_area_resol_mean 6.67
_diffrn_measured_fraction_theta_full 0.997
_diffrn_measured_fraction_theta_max 0.997
_diffrn_measurement_device_type 'Stoe IPDS 2'
_diffrn_measurement_method 'rotation method'
_diffrn_radiation_monochromator graphite
_diffrn_radiation_source 'fine-focus sealed tube'
_diffrn_radiation_type MoK\a
_diffrn_radiation_wavelength 0.71073
_diffrn_reflns_av_R_equivalents 0.0456
_diffrn_reflns_av_sigmaI/netI 0.0207
_diffrn_reflns_limit_h_max 17
_diffrn_reflns_limit_h_min -17
_diffrn_reflns_limit_k_max 15
_diffrn_reflns_limit_k_min -15
_diffrn_reflns_limit_l_max 24
_diffrn_reflns_limit_l_min -24
_diffrn_reflns_number 26668
_diffrn_reflns_theta_full 26.77
_diffrn_reflns_theta_max 26.77
_diffrn_reflns_theta_min 2.07
_exptl_absorpt_coefficient_mu 0.310
_exptl_absorpt_correction_T_max 0.9046
_exptl_absorpt_correction_T_min 0.5989
_exptl_absorpt_correction_type integration
_exptl_absorpt_process_details '(X-RED32; Stoe & Cie, 2002)'
_exptl_crystal_colour colorless
_exptl_crystal_density_diffrn 1.295
_exptl_crystal_density_method 'not measured'
_exptl_crystal_description prism
_exptl_crystal_F_000 1440
_exptl_crystal_size_max 0.760
_exptl_crystal_size_mid 0.707
_exptl_crystal_size_min 0.60
_refine_diff_density_max 0.419
_refine_diff_density_min -0.235
_refine_ls_extinction_coef 0.0106(6)
_refine_ls_extinction_expression Fc^*^=kFc[1+0.001xFc^2^\l^3^/sin(2\q)]^-1/4^
_refine_ls_extinction_method 'SHELXL97 (Sheldrick, 2008)'
_refine_ls_goodness_of_fit_ref 1.065
_refine_ls_hydrogen_treatment constr
_refine_ls_matrix_type full
_refine_ls_number_parameters 230
_refine_ls_number_reflns 3725
_refine_ls_number_restraints 35
_refine_ls_restrained_S_all 1.088
_refine_ls_R_factor_all 0.0414
_refine_ls_R_factor_gt 0.0358
_refine_ls_shift/su_max 0.001
_refine_ls_shift/su_mean 0.000
_refine_ls_structure_factor_coef Fsqd
_refine_ls_weighting_details 'calc w=1/[\s^2^(Fo^2^)+(0.0495P)^2^+1.6584P] where P=(Fo^2^+2Fc^2^)/3'
_refine_ls_weighting_scheme calc
_refine_ls_wR_factor_gt 0.0974
_refine_ls_wR_factor_ref 0.1007
_reflns_number_gt 3317
_reflns_number_total 3725
_reflns_threshold_expression I>2\s(I)
_cod_data_source_file rz2551.cif
_cod_data_source_block I
_cod_original_sg_symbol_H-M 'C 2/c'
_cod_database_code 2229497
_cod_database_fobs_code 2229497

loop_
_symmetry_equiv_pos_as_xyz
'x, y, z'
'-x, y, -z+1/2'
'x+1/2, y+1/2, z'
'-x+1/2, y+1/2, -z+1/2'
'-x, -y, -z'
'x, -y, z-1/2'
'-x+1/2, -y+1/2, -z'
'x+1/2, -y+1/2, z-1/2'

loop_
_atom_site_type_symbol
_atom_site_label
_atom_site_fract_x
_atom_site_fract_y
_atom_site_fract_z
_atom_site_U_iso_or_equiv
_atom_site_adp_type
_atom_site_calc_flag
_atom_site_refinement_flags
_atom_site_occupancy
_atom_site_disorder_assembly
_atom_site_disorder_group
Cl Cl1 0.25807(3) 0.74387(4) 0.18184(2) 0.06015(16) Uani d . 1 . .
P P1 0.22348(3) 0.60936(3) 0.37482(2) 0.04301(14) Uani d . 1 A .
C C1 0.34518(11) 0.64165(12) 0.39231(8) 0.0449(3) Uani d . 1 . .
C C2 0.39771(12) 0.68183(14) 0.33985(9) 0.0545(4) Uani d . 1 . .
H H2 0.3690 0.6949 0.2973 0.065 Uiso calc R 1 . .
C C3 0.49228(13) 0.70205(16) 0.35142(11) 0.0633(5) Uani d . 1 . .
H H3 0.5273 0.7292 0.3166 0.076 Uiso calc R 1 . .
C C4 0.53530(13) 0.68242(17) 0.41386(11) 0.0655(5) Uani d . 1 . .
H H4 0.5994 0.6958 0.4210 0.079 Uiso calc R 1 . .
C C5 0.48442(14) 0.64332(17) 0.46574(10) 0.0652(5) Uani d . 1 . .
H H5 0.5140 0.6305 0.5080 0.078 Uiso calc R 1 . .
C C6 0.38882(12) 0.62269(15) 0.45550(9) 0.0543(4) Uani d . 1 . .
H H6 0.3542 0.5963 0.4908 0.065 Uiso calc R 1 . .
C C7 0.18175(11) 0.54012(13) 0.44737(8) 0.0457(3) Uani d . 1 . .
C C8 0.21070(14) 0.43627(15) 0.46028(9) 0.0606(5) Uani d . 1 . .
H H8 0.2449 0.3994 0.4287 0.073 Uiso calc R 1 . .
C C9 0.18823(16) 0.38821(15) 0.52053(10) 0.0665(5) Uani d . 1 . .
H H9 0.2087 0.3193 0.5298 0.080 Uiso calc R 1 . .
C C10 0.13605(13) 0.44101(16) 0.56677(9) 0.0608(5) Uani d . 1 . .
H H10 0.1221 0.4082 0.6074 0.073 Uiso calc R 1 . .
C C11 0.10449(13) 0.54206(17) 0.55326(9) 0.0617(5) Uani d . 1 . .
H H11 0.0675 0.5769 0.5841 0.074 Uiso calc R 1 . .
C C12 0.12762(12) 0.59252(14) 0.49368(9) 0.0527(4) Uani d . 1 . .
H H12 0.1068 0.6615 0.4848 0.063 Uiso calc R 1 . .
C C13 0.15396(11) 0.72717(13) 0.36117(8) 0.0450(3) Uani d . 1 . .
C C14 0.05633(12) 0.71654(16) 0.34952(10) 0.0581(4) Uani d . 1 . .
H H14 0.0288 0.6494 0.3490 0.070 Uiso calc R 1 . .
C C15 0.00133(13) 0.80521(18) 0.33882(10) 0.0667(5) Uani d . 1 . .
H H15 -0.0634 0.7980 0.3308 0.080 Uiso calc R 1 . .
C C16 0.04150(15) 0.90428(17) 0.33992(10) 0.0677(5) Uani d . 1 . .
H H16 0.0037 0.9640 0.3329 0.081 Uiso calc R 1 . .
C C17 0.13779(15) 0.91629(15) 0.35143(10) 0.0629(5) Uani d . 1 . .
H H17 0.1646 0.9838 0.3522 0.076 Uiso calc R 1 . .
C C18 0.19394(12) 0.82728(13) 0.36184(9) 0.0510(4) Uani d . 1 . .
H H18 0.2587 0.8349 0.3693 0.061 Uiso calc R 1 . .
C C19 0.22152(13) 0.52738(14) 0.29984(8) 0.0548(4) Uani d D 1 . .
H H19A 0.2554 0.5656 0.2658 0.066 Uiso calc PR 0.554(4) A 1
H H19B 0.2580 0.4641 0.3111 0.066 Uiso calc PR 0.554(4) A 1
H H19C 0.2453 0.5679 0.2624 0.066 Uiso calc PR 0.446(4) A 2
H H19D 0.2628 0.4668 0.3078 0.066 Uiso calc PR 0.446(4) A 2
O O1A 0.0805(2) 0.4345(3) 0.31380(16) 0.0879(10) Uani d PDU 0.554(4) A 1
H H1A 0.1117 0.3827 0.3265 0.132 Uiso calc PR 0.554(4) A 1
C C20A 0.1293(4) 0.4906(5) 0.2660(4) 0.0667(14) Uani d PDU 0.554(4) A 1
H H20A 0.0926 0.5514 0.2500 0.080 Uiso calc PR 0.554(4) A 1
H H20B 0.1414 0.4454 0.2275 0.080 Uiso calc PR 0.554(4) A 1
O O1B 0.1262(3) 0.4096(3) 0.23172(16) 0.0766(11) Uani d PDU 0.446(4) A 2
H H1B 0.1513 0.3564 0.2483 0.115 Uiso calc PR 0.446(4) A 2
C C20B 0.1230(4) 0.4883(6) 0.2807(6) 0.0672(17) Uani d PDU 0.446(4) A 2
H H20C 0.0940 0.4603 0.3206 0.081 Uiso calc PR 0.446(4) A 2
H H20D 0.0848 0.5471 0.2634 0.081 Uiso calc PR 0.446(4) A 2

loop_
_atom_site_aniso_label
_atom_site_aniso_U_11
_atom_site_aniso_U_22
_atom_site_aniso_U_33
_atom_site_aniso_U_12
_atom_site_aniso_U_13
_atom_site_aniso_U_23
Cl1 0.0621(3) 0.0621(3) 0.0561(3) 0.0009(2) 0.0013(2) 0.00363(19)
P1 0.0439(2) 0.0434(2) 0.0418(2) -0.00118(16) 0.00250(15) 0.00225(15)
C1 0.0427(8) 0.0448(8) 0.0472(8) 0.0022(6) 0.0027(6) -0.0008(6)
C2 0.0510(9) 0.0598(10) 0.0529(9) -0.0018(8) 0.0037(7) 0.0069(7)
C3 0.0509(10) 0.0718(12) 0.0680(11) -0.0066(9) 0.0106(8) 0.0017(9)
C4 0.0458(9) 0.0720(12) 0.0784(13) -0.0019(8) 0.0006(9) -0.0108(10)
C5 0.0562(10) 0.0778(13) 0.0604(11) 0.0042(9) -0.0114(8) -0.0055(9)
C6 0.0543(9) 0.0613(10) 0.0471(8) 0.0014(8) 0.0019(7) -0.0021(7)
C7 0.0487(8) 0.0458(8) 0.0426(7) -0.0049(6) 0.0026(6) 0.0010(6)
C8 0.0772(12) 0.0519(10) 0.0536(9) 0.0067(9) 0.0128(9) 0.0036(8)
C9 0.0862(14) 0.0535(10) 0.0602(11) 0.0025(9) 0.0076(10) 0.0128(8)
C10 0.0636(11) 0.0698(12) 0.0495(9) -0.0113(9) 0.0074(8) 0.0110(8)
C11 0.0621(10) 0.0727(12) 0.0513(9) -0.0048(9) 0.0144(8) -0.0046(8)
C12 0.0568(9) 0.0496(9) 0.0522(9) -0.0016(7) 0.0067(7) -0.0014(7)
C13 0.0438(8) 0.0482(8) 0.0432(7) 0.0017(6) 0.0033(6) 0.0035(6)
C14 0.0468(9) 0.0621(10) 0.0654(11) -0.0026(8) 0.0017(8) 0.0010(8)
C15 0.0475(10) 0.0838(14) 0.0683(12) 0.0128(9) -0.0026(8) -0.0017(10)
C16 0.0713(12) 0.0689(12) 0.0626(11) 0.0249(10) 0.0007(9) 0.0045(9)
C17 0.0767(13) 0.0480(9) 0.0644(11) 0.0044(9) 0.0073(9) 0.0040(8)
C18 0.0495(9) 0.0510(9) 0.0528(9) -0.0004(7) 0.0043(7) 0.0021(7)
C19 0.0666(10) 0.0499(9) 0.0476(8) -0.0022(8) 0.0013(7) -0.0016(7)
O1A 0.0844(19) 0.087(2) 0.091(2) -0.0292(16) -0.0075(15) 0.0052(17)
C20A 0.080(2) 0.0603(19) 0.058(3) -0.0002(17) -0.0162(18) -0.0101(17)
O1B 0.086(2) 0.075(2) 0.067(2) -0.0013(17) -0.0132(16) -0.0231(16)
C20B 0.073(2) 0.064(2) 0.063(4) 0.003(2) -0.018(2) -0.014(2)

loop_
_atom_type_symbol
_atom_type_description
_atom_type_scat_dispersion_real
_atom_type_scat_dispersion_imag
_atom_type_scat_source
C C 0.0033 0.0016 'International Tables Vol C Tables 4.2.6.8 and 6.1.1.4'
H H 0.0000 0.0000 'International Tables Vol C Tables 4.2.6.8 and 6.1.1.4'
Cl Cl 0.1484 0.1585 'International Tables Vol C Tables 4.2.6.8 and 6.1.1.4'
O O 0.0106 0.0060 'International Tables Vol C Tables 4.2.6.8 and 6.1.1.4'
P P 0.1023 0.0942 'International Tables Vol C Tables 4.2.6.8 and 6.1.1.4'

loop_
_geom_angle_atom_site_label_1
_geom_angle_atom_site_label_2
_geom_angle_atom_site_label_3
_geom_angle_site_symmetry_1
_geom_angle_site_symmetry_3
_geom_angle
_geom_angle_publ_flag
C1 P1 C13 . . 111.16(7) ?
C1 P1 C7 . . 107.77(7) ?
C13 P1 C7 . . 108.73(7) ?
C1 P1 C19 . . 105.51(8) ?
C13 P1 C19 . . 111.16(8) ?
C7 P1 C19 . . 112.45(8) ?
C6 C1 C2 . . 119.68(15) ?
C6 C1 P1 . . 121.49(12) ?
C2 C1 P1 . . 118.76(12) ?
C3 C2 C1 . . 119.56(17) ?
C3 C2 H2 . . 120.2 ?
C1 C2 H2 . . 120.2 ?
C4 C3 C2 . . 120.56(18) ?
C4 C3 H3 . . 119.7 ?
C2 C3 H3 . . 119.7 ?
C5 C4 C3 . . 120.38(18) ?
C5 C4 H4 . . 119.8 ?
C3 C4 H4 . . 119.8 ?
C4 C5 C6 . . 120.22(18) ?
C4 C5 H5 . . 119.9 ?
C6 C5 H5 . . 119.9 ?
C1 C6 C5 . . 119.60(17) ?
C1 C6 H6 . . 120.2 ?
C5 C6 H6 . . 120.2 ?
C12 C7 C8 . . 119.65(15) ?
C12 C7 P1 . . 120.38(13) ?
C8 C7 P1 . . 119.74(12) ?
C9 C8 C7 . . 119.39(17) ?
C9 C8 H8 . . 120.3 ?
C7 C8 H8 . . 120.3 ?
C10 C9 C8 . . 120.75(18) ?
C10 C9 H9 . . 119.6 ?
C8 C9 H9 . . 119.6 ?
C11 C10 C9 . . 120.12(16) ?
C11 C10 H10 . . 119.9 ?
C9 C10 H10 . . 119.9 ?
C10 C11 C12 . . 120.10(17) ?
C10 C11 H11 . . 120.0 ?
C12 C11 H11 . . 120.0 ?
C7 C12 C11 . . 119.94(17) ?
C7 C12 H12 . . 120.0 ?
C11 C12 H12 . . 120.0 ?
C18 C13 C14 . . 119.46(16) ?
C18 C13 P1 . . 121.88(12) ?
C14 C13 P1 . . 118.66(13) ?
C15 C14 C13 . . 120.00(18) ?
C15 C14 H14 . . 120.0 ?
C13 C14 H14 . . 120.0 ?
C16 C15 C14 . . 120.17(18) ?
C16 C15 H15 . . 119.9 ?
C14 C15 H15 . . 119.9 ?
C15 C16 C17 . . 120.62(18) ?
C15 C16 H16 . . 119.7 ?
C17 C16 H16 . . 119.7 ?
C18 C17 C16 . . 119.63(18) ?
C18 C17 H17 . . 120.2 ?
C16 C17 H17 . . 120.2 ?
C13 C18 C17 . . 120.12(16) ?
C13 C18 H18 . . 119.9 ?
C17 C18 H18 . . 119.9 ?
C20A C19 P1 . . 121.2(4) ?
C20B C19 P1 . . 111.8(4) ?
C20A C19 H19A . . 107.0 ?
C20B C19 H19A . . 118.0 ?
P1 C19 H19A . . 107.0 ?
C20A C19 H19B . . 107.0 ?
C20B C19 H19B . . 105.6 ?
P1 C19 H19B . . 107.0 ?
H19A C19 H19B . . 106.8 ?
C20A C19 H19C . . 98.6 ?
C20B C19 H19C . . 109.3 ?
P1 C19 H19C . . 109.3 ?
H19B C19 H19C . . 113.9 ?
C20A C19 H19D . . 109.6 ?
C20B C19 H19D . . 109.3 ?
P1 C19 H19D . . 109.3 ?
H19A C19 H19D . . 100.8 ?
H19C C19 H19D . . 107.9 ?
O1A C20A C19 . . 107.7(5) ?
O1A C20A H20A . . 110.2 ?
C19 C20A H20A . . 110.2 ?
O1A C20A H20B . . 110.2 ?
C19 C20A H20B . . 110.2 ?
H20A C20A H20B . . 108.5 ?
C20B O1B H1B . . 109.5 ?
O1B C20B C19 . . 110.3(6) ?
O1B C20B H20C . . 109.6 ?
C19 C20B H20C . . 109.6 ?
O1B C20B H20D . . 109.6 ?
C19 C20B H20D . . 109.6 ?
H20C C20B H20D . . 108.1 ?

loop_
_geom_bond_atom_site_label_1
_geom_bond_atom_site_label_2
_geom_bond_site_symmetry_2
_geom_bond_distance
_geom_bond_publ_flag
P1 C1 . 1.7938(16) ?
P1 C13 . 1.7939(16) ?
P1 C7 . 1.7968(15) ?
P1 C19 . 1.8009(17) ?
C1 C6 . 1.387(2) ?
C1 C2 . 1.396(2) ?
C2 C3 . 1.376(2) ?
C2 H2 . 0.9300 ?
C3 C4 . 1.372(3) ?
C3 H3 . 0.9300 ?
C4 C5 . 1.369(3) ?
C4 H4 . 0.9300 ?
C5 C6 . 1.388(3) ?
C5 H5 . 0.9300 ?
C6 H6 . 0.9300 ?
C7 C12 . 1.385(2) ?
C7 C8 . 1.389(2) ?
C8 C9 . 1.382(2) ?
C8 H8 . 0.9300 ?
C9 C10 . 1.371(3) ?
C9 H9 . 0.9300 ?
C10 C11 . 1.370(3) ?
C10 H10 . 0.9300 ?
C11 C12 . 1.387(2) ?
C11 H11 . 0.9300 ?
C12 H12 . 0.9300 ?
C13 C18 . 1.381(2) ?
C13 C14 . 1.401(2) ?
C14 C15 . 1.372(3) ?
C14 H14 . 0.9300 ?
C15 C16 . 1.370(3) ?
C15 H15 . 0.9300 ?
C16 C17 . 1.384(3) ?
C16 H16 . 0.9300 ?
C17 C18 . 1.384(2) ?
C17 H17 . 0.9300 ?
C18 H18 . 0.9300 ?
C19 C20A . 1.515(4) ?
C19 C20B . 1.516(4) ?
C19 H19A . 0.9700 ?
C19 H19B . 0.9700 ?
C19 H19C . 0.9700 ?
C19 H19D . 0.9700 ?
O1A C20A . 1.386(8) ?
O1A H1A . 0.8200 ?
C20A H20A . 0.9700 ?
C20A H20B . 0.9700 ?
O1B C20B . 1.383(8) ?
O1B H1B . 0.8200 ?
C20B H20C . 0.9700 ?
C20B H20D . 0.9700 ?

loop_
_geom_hbond_atom_site_label_D
_geom_hbond_atom_site_label_H
_geom_hbond_atom_site_label_A
_geom_hbond_site_symmetry_A
_geom_hbond_distance_DH
_geom_hbond_distance_HA
_geom_hbond_distance_DA
_geom_hbond_angle_DHA
C2 H2 Cl1 . 0.93 2.78 3.7009(19) 171
C19 H19C Cl1 . 0.97 2.73 3.6325(18) 154
O1B H1B Cl1 4_545 0.82 2.32 3.115(4) 162
O1A H1A Cl1 4_545 0.82 2.55 3.314(4) 155
C19 H19B Cl1 4_545 0.97 2.78 3.5935(19) 142

loop_
_geom_torsion_atom_site_label_1
_geom_torsion_atom_site_label_2
_geom_torsion_atom_site_label_3
_geom_torsion_atom_site_label_4
_geom_torsion_site_symmetry_1
_geom_torsion_site_symmetry_2
_geom_torsion_site_symmetry_3
_geom_torsion_site_symmetry_4
_geom_torsion
_geom_torsion_publ_flag
C13 P1 C1 C6 . . . . 112.88(14) ?
C7 P1 C1 C6 . . . . -6.17(16) ?
C19 P1 C1 C6 . . . . -126.51(14) ?
C13 P1 C1 C2 . . . . -70.32(15) ?
C7 P1 C1 C2 . . . . 170.63(13) ?
C19 P1 C1 C2 . . . . 50.29(15) ?
C6 C1 C2 C3 . . . . 0.1(3) ?
P1 C1 C2 C3 . . . . -176.77(14) ?
C1 C2 C3 C4 . . . . 0.4(3) ?
C2 C3 C4 C5 . . . . -0.6(3) ?
C3 C4 C5 C6 . . . . 0.3(3) ?
C2 C1 C6 C5 . . . . -0.4(3) ?
P1 C1 C6 C5 . . . . 176.39(14) ?
C4 C5 C6 C1 . . . . 0.2(3) ?
C1 P1 C7 C12 . . . . 101.87(14) ?
C13 P1 C7 C12 . . . . -18.72(16) ?
C19 P1 C7 C12 . . . . -142.27(14) ?
C1 P1 C7 C8 . . . . -72.50(16) ?
C13 P1 C7 C8 . . . . 166.91(14) ?
C19 P1 C7 C8 . . . . 43.36(17) ?
C12 C7 C8 C9 . . . . -2.6(3) ?
P1 C7 C8 C9 . . . . 171.81(16) ?
C7 C8 C9 C10 . . . . 1.5(3) ?
C8 C9 C10 C11 . . . . 0.8(3) ?
C9 C10 C11 C12 . . . . -2.0(3) ?
C8 C7 C12 C11 . . . . 1.5(3) ?
P1 C7 C12 C11 . . . . -172.90(14) ?
C10 C11 C12 C7 . . . . 0.8(3) ?
C1 P1 C13 C18 . . . . 2.53(16) ?
C7 P1 C13 C18 . . . . 121.01(14) ?
C19 P1 C13 C18 . . . . -114.68(15) ?
C1 P1 C13 C14 . . . . -177.47(13) ?
C7 P1 C13 C14 . . . . -58.99(15) ?
C19 P1 C13 C14 . . . . 65.32(15) ?
C18 C13 C14 C15 . . . . 0.1(3) ?
P1 C13 C14 C15 . . . . -179.91(15) ?
C13 C14 C15 C16 . . . . -0.4(3) ?
C14 C15 C16 C17 . . . . 0.3(3) ?
C15 C16 C17 C18 . . . . 0.1(3) ?
C14 C13 C18 C17 . . . . 0.3(2) ?
P1 C13 C18 C17 . . . . -179.67(13) ?
C16 C17 C18 C13 . . . . -0.4(3) ?
C1 P1 C19 C20A . . . . -175.4(3) ?
C13 P1 C19 C20A . . . . -54.8(3) ?
C7 P1 C19 C20A . . . . 67.4(3) ?
C1 P1 C19 C20B . . . . 176.9(4) ?
C13 P1 C19 C20B . . . . -62.5(4) ?
C7 P1 C19 C20B . . . . 59.6(4) ?
C20B C19 C20A O1A . . . . -20(2) ?
P1 C19 C20A O1A . . . . -57.9(5) ?
C20A C19 C20B O1B . . . . 47(2) ?
P1 C19 C20B O1B . . . . -168.2(5) ?
